data_1514935
loop_
_publ_author_name
'Patra, Ashis K.'
'Dube, Koustubh S.'
'Sanders, Brian C.'
'Papaefthymiou, Georgia C.'
'Conradie, Jeanet'
'Ghosh, Abhik'
'Harrop, Todd C.'

_publ_section_title
;
 A thermally stable {FeNO}8 complex: properties and biological reactivity
 of reduced MNO systems
;
_journal_issue 2
_journal_name_full 'Chemical Science'
_journal_page_first 364
_journal_paper_doi 10.1039/c1sc00582k
_journal_volume 3
_journal_year 2012
_chemical_absolute_configuration rm
_chemical_formula_moiety 'C13 H14 Fe N5 O'
_chemical_formula_sum 'C13 H14 Fe N5 O'
_chemical_formula_weight 312.14
_chemical_name_systematic
;
?
;
_space_group_IT_number 2
_symmetry_cell_setting triclinic
_symmetry_space_group_name_Hall '-P 1'
_symmetry_space_group_name_H-M 'P -1'
_atom_sites_solution_hydrogens geom
_atom_sites_solution_primary direct
_atom_sites_solution_secondary difmap
_audit_creation_method SHELXL-97
_cell_angle_alpha 82.977(5)
_cell_angle_beta 83.088(5)
_cell_angle_gamma 73.325(5)
_cell_formula_units_Z 4
_cell_length_a 8.240(5)
_cell_length_b 9.982(5)
_cell_length_c 16.640(5)
_cell_measurement_temperature 100(2)
_cell_volume 1296.0(11)
_computing_cell_refinement 'Bruker APEX II V2008.6-1'
_computing_data_collection 'Bruker APEX II V2008.6-1'
_computing_data_reduction 'Bruker APEX II V2008.6-1'
_computing_molecular_graphics 'Ortep-3 for Windows (Farrugia, 1997)'
_computing_publication_material 'WinGX publication routines (Farrugia, 1999)'
_computing_structure_refinement 'SHELXL-97 (Sheldrick, 1997)'
_computing_structure_solution 'SHELXS-97 (Sheldrick, 1997)'
_diffrn_ambient_temperature 100(2)
_diffrn_measured_fraction_theta_full 1.000
_diffrn_measured_fraction_theta_max 0.919
_diffrn_measurement_device_type 'Bruker Smart CCD Area Detector'
_diffrn_measurement_method 'omega scans'
_diffrn_radiation_monochromator graphite
_diffrn_radiation_source 'fine-focus sealed tube'
_diffrn_radiation_type MoK\a
_diffrn_radiation_wavelength 0.71073
_diffrn_reflns_av_R_equivalents 0.0205
_diffrn_reflns_av_sigmaI/netI 0.0241
_diffrn_reflns_limit_h_max 12
_diffrn_reflns_limit_h_min -12
_diffrn_reflns_limit_k_max 14
_diffrn_reflns_limit_k_min -14
_diffrn_reflns_limit_l_max 25
_diffrn_reflns_limit_l_min -24
_diffrn_reflns_number 22511
_diffrn_reflns_theta_full 25.00
_diffrn_reflns_theta_max 33.20
_diffrn_reflns_theta_min 2.14
_exptl_absorpt_coefficient_mu 1.166
_exptl_absorpt_correction_T_max 0.8632
_exptl_absorpt_correction_T_min 0.7285
_exptl_absorpt_correction_type multi-scan
_exptl_absorpt_process_details SADABS(Sheldrick,1997)
_exptl_crystal_colour green
_exptl_crystal_density_diffrn 1.600
_exptl_crystal_density_method 'not measured'
_exptl_crystal_description rectangle
_exptl_crystal_F_000 644
_exptl_crystal_size_max 0.29
_exptl_crystal_size_mid 0.21
_exptl_crystal_size_min 0.13
_refine_diff_density_max 0.785
_refine_diff_density_min -0.620
_refine_diff_density_rms 0.078
_refine_ls_extinction_method none
_refine_ls_goodness_of_fit_ref 1.038
_refine_ls_hydrogen_treatment constr
_refine_ls_matrix_type full
_refine_ls_number_parameters 361
_refine_ls_number_reflns 9143
_refine_ls_number_restraints 0
_refine_ls_restrained_S_all 1.038
_refine_ls_R_factor_all 0.0338
_refine_ls_R_factor_gt 0.0293
_refine_ls_shift/su_max 0.001
_refine_ls_shift/su_mean 0.000
_refine_ls_structure_factor_coef Fsqd
_refine_ls_weighting_details 'calc w=1/[\s^2^(Fo^2^)+(0.0471P)^2^+0.4730P] where P=(Fo^2^+2Fc^2^)/3'
_refine_ls_weighting_scheme calc
_refine_ls_wR_factor_gt 0.0786
_refine_ls_wR_factor_ref 0.0822
_reflns_number_gt 8184
_reflns_number_total 9143
_reflns_threshold_expression >2sigma(I)
_cod_data_source_file c1sc00582k.txt
_cod_data_source_block JACS_cif1
_cod_depositor_comments
;
The following automatic conversions were performed:

'_symmetry_cell_setting' value 'Triclinic' changed to 'triclinic'
according to
/usr/data/users/saulius/automatic-downloads/retrospective/RSC/lib/dictionaries/cif_core.dic
dictionary named 'cif_core.dic' version 2.4.2 from 2011-04-26.

Automatic conversion script
Id: cif_fix_values 2281 2013-09-26 08:29:07Z andrius 
;
_cod_original_sg_symbol_H-M P-1
_cod_database_code 1514935

loop_
_symmetry_equiv_pos_as_xyz
'x, y, z'
'-x, -y, -z'

loop_
_atom_site_label
_atom_site_type_symbol
_atom_site_fract_x
_atom_site_fract_y
_atom_site_fract_z
_atom_site_U_iso_or_equiv
_atom_site_adp_type
_atom_site_occupancy
_atom_site_symmetry_multiplicity
_atom_site_calc_flag
_atom_site_refinement_flags
Fe1 Fe 0.834949(19) -0.179643(16) 0.532274(9) 0.01156(4) Uani 1 1 d .
Fe2 Fe 0.657213(19) 0.249873(16) 0.964397(9) 0.01077(4) Uani 1 1 d .
O1 O 0.60593(13) -0.32692(12) 0.60570(7) 0.0277(2) Uani 1 1 d .
O2 O 0.91141(13) 0.04015(12) 0.88636(7) 0.0285(2) Uani 1 1 d .
N1 N 1.03484(12) -0.29953(10) 0.58146(6) 0.01365(16) Uani 1 1 d .
N2 N 0.95390(12) -0.27322(10) 0.43543(6) 0.01459(17) Uani 1 1 d .
N3 N 0.74216(12) -0.00338(10) 0.46235(6) 0.01395(17) Uani 1 1 d .
N4 N 0.76579(12) -0.05154(10) 0.61698(6) 0.01397(17) Uani 1 1 d .
N5 N 0.68286(12) -0.26541(10) 0.55903(6) 0.01550(17) Uani 1 1 d .
N6 N 0.44510(12) 0.25284(10) 0.92203(6) 0.01307(16) Uani 1 1 d .
N7 N 0.55269(12) 0.16287(10) 1.06225(6) 0.01292(16) Uani 1 1 d .
N8 N 0.75269(12) 0.35154(10) 1.03461(6) 0.01279(16) Uani 1 1 d .
N9 N 0.71179(12) 0.38902(10) 0.88162(6) 0.01363(16) Uani 1 1 d .
N10 N 0.81434(12) 0.11031(10) 0.93210(6) 0.01500(17) Uani 1 1 d .
C1 C 1.10657(15) -0.32451(12) 0.65320(7) 0.0162(2) Uani 1 1 d .
H1 H 1.0588 -0.2774 0.7004 0.019 Uiso 1 1 calc R
C2 C 1.26052(15) -0.42940(13) 0.64754(8) 0.0186(2) Uani 1 1 d .
H2 H 1.3347 -0.4657 0.6894 0.022 Uiso 1 1 calc R
C3 C 1.28536(15) -0.47144(12) 0.56805(8) 0.0175(2) Uani 1 1 d .
H3 H 1.3789 -0.5410 0.5456 0.021 Uiso 1 1 calc R
C4 C 1.14385(14) -0.38958(11) 0.52901(7) 0.01437(19) Uani 1 1 d .
C5 C 1.09316(14) -0.37033(12) 0.44863(7) 0.01522(19) Uani 1 1 d .
H5 H 1.1578 -0.4256 0.4071 0.018 Uiso 1 1 calc R
C6 C 0.89303(16) -0.23987(13) 0.35429(7) 0.0182(2) Uani 1 1 d .
H6A H 0.7842 -0.2638 0.3551 0.022 Uiso 1 1 calc R
H6B H 0.9769 -0.2968 0.3152 0.022 Uiso 1 1 calc R
C7 C 0.86687(15) -0.08396(13) 0.32682(7) 0.0179(2) Uani 1 1 d .
H7A H 0.9719 -0.0581 0.3328 0.021 Uiso 1 1 calc R
H7B H 0.8466 -0.0673 0.2685 0.021 Uiso 1 1 calc R
C8 C 0.71791(15) 0.00982(12) 0.37535(7) 0.0165(2) Uani 1 1 d .
H8A H 0.7032 0.1088 0.3532 0.020 Uiso 1 1 calc R
H8B H 0.6126 -0.0151 0.3688 0.020 Uiso 1 1 calc R
C9 C 0.69658(14) 0.10851(12) 0.50148(7) 0.01431(19) Uani 1 1 d .
H9 H 0.6605 0.1999 0.4742 0.017 Uiso 1 1 calc R
C10 C 0.70349(14) 0.08715(11) 0.58729(7) 0.01418(19) Uani 1 1 d .
C11 C 0.64221(15) 0.17121(12) 0.65178(7) 0.0167(2) Uani 1 1 d .
H11 H 0.5938 0.2701 0.6480 0.020 Uiso 1 1 calc R
C12 C 0.66671(15) 0.07979(13) 0.72329(7) 0.0176(2) Uani 1 1 d .
H12 H 0.6377 0.1050 0.7775 0.021 Uiso 1 1 calc R
C13 C 0.74216(15) -0.05565(12) 0.69930(7) 0.0163(2) Uani 1 1 d .
H13 H 0.7724 -0.1384 0.7354 0.020 Uiso 1 1 calc R
C14 C 0.35823(15) 0.30231(12) 0.85499(7) 0.01591(19) Uani 1 1 d .
H14 H 0.3999 0.3484 0.8070 0.019 Uiso 1 1 calc R
C15 C 0.19868(15) 0.27558(13) 0.86696(7) 0.0179(2) Uani 1 1 d .
H15 H 0.1145 0.2999 0.8294 0.021 Uiso 1 1 calc R
C16 C 0.18704(14) 0.20572(12) 0.94545(8) 0.0167(2) Uani 1 1 d .
H16 H 0.0939 0.1739 0.9713 0.020 Uiso 1 1 calc R
C17 C 0.34047(14) 0.19283(11) 0.97735(7) 0.01367(18) Uani 1 1 d .
C18 C 0.40669(14) 0.14414(11) 1.05404(7) 0.01379(18) Uani 1 1 d .
H18 H 0.3470 0.1003 1.0968 0.017 Uiso 1 1 calc R
C19 C 0.62704(15) 0.12614(12) 1.13991(7) 0.01602(19) Uani 1 1 d .
H19A H 0.7382 0.0547 1.1333 0.019 Uiso 1 1 calc R
H19B H 0.5514 0.0855 1.1802 0.019 Uiso 1 1 calc R
C20 C 0.65150(15) 0.25668(13) 1.17072(7) 0.0162(2) Uani 1 1 d .
H20A H 0.5428 0.3319 1.1704 0.019 Uiso 1 1 calc R
H20B H 0.6815 0.2340 1.2276 0.019 Uiso 1 1 calc R
C21 C 0.78985(14) 0.31047(12) 1.11949(7) 0.01496(19) Uani 1 1 d .
H21A H 0.8029 0.3924 1.1434 0.018 Uiso 1 1 calc R
H21B H 0.8992 0.2362 1.1212 0.018 Uiso 1 1 calc R
C22 C 0.79173(13) 0.46178(11) 0.99683(7) 0.01345(18) Uani 1 1 d .
H22 H 0.8311 0.5226 1.0244 0.016 Uiso 1 1 calc R
C23 C 0.77243(14) 0.48632(11) 0.91214(7) 0.01342(18) Uani 1 1 d .
C24 C 0.82139(14) 0.57567(12) 0.84833(7) 0.01557(19) Uani 1 1 d .
H24 H 0.8661 0.6520 0.8528 0.019 Uiso 1 1 calc R
C25 C 0.79125(15) 0.53011(12) 0.77643(7) 0.0168(2) Uani 1 1 d .
H25 H 0.8122 0.5694 0.7226 0.020 Uiso 1 1 calc R
C26 C 0.72425(15) 0.41540(12) 0.79941(7) 0.0162(2) Uani 1 1 d .
H26 H 0.6922 0.3636 0.7628 0.019 Uiso 1 1 calc R

loop_
_atom_site_aniso_label
_atom_site_aniso_U_11
_atom_site_aniso_U_22
_atom_site_aniso_U_33
_atom_site_aniso_U_23
_atom_site_aniso_U_13
_atom_site_aniso_U_12
Fe1 0.00975(7) 0.01214(7) 0.01226(7) -0.00118(5) -0.00138(5) -0.00199(5)
Fe2 0.00846(7) 0.01091(7) 0.01277(7) -0.00156(5) -0.00124(5) -0.00211(5)
O1 0.0195(4) 0.0335(5) 0.0299(5) 0.0112(4) -0.0039(4) -0.0121(4)
O2 0.0193(4) 0.0301(5) 0.0328(5) -0.0149(4) 0.0031(4) 0.0008(4)
N1 0.0114(4) 0.0139(4) 0.0150(4) -0.0010(3) -0.0022(3) -0.0022(3)
N2 0.0140(4) 0.0152(4) 0.0140(4) -0.0022(3) -0.0016(3) -0.0026(3)
N3 0.0129(4) 0.0154(4) 0.0132(4) 0.0004(3) -0.0022(3) -0.0035(3)
N4 0.0130(4) 0.0137(4) 0.0142(4) -0.0011(3) -0.0010(3) -0.0023(3)
N5 0.0118(4) 0.0154(4) 0.0191(4) -0.0025(3) -0.0026(3) -0.0026(3)
N6 0.0100(4) 0.0139(4) 0.0151(4) -0.0020(3) -0.0019(3) -0.0024(3)
N7 0.0109(4) 0.0130(4) 0.0143(4) -0.0004(3) -0.0018(3) -0.0026(3)
N8 0.0114(4) 0.0135(4) 0.0134(4) -0.0020(3) -0.0018(3) -0.0027(3)
N9 0.0134(4) 0.0143(4) 0.0137(4) -0.0021(3) -0.0011(3) -0.0043(3)
N10 0.0112(4) 0.0138(4) 0.0200(4) -0.0029(3) -0.0016(3) -0.0027(3)
C1 0.0150(5) 0.0176(5) 0.0158(5) 0.0002(4) -0.0029(4) -0.0040(4)
C2 0.0162(5) 0.0176(5) 0.0206(5) 0.0019(4) -0.0058(4) -0.0024(4)
C3 0.0138(5) 0.0148(5) 0.0224(5) -0.0004(4) -0.0029(4) -0.0015(4)
C4 0.0127(4) 0.0126(4) 0.0171(5) -0.0013(4) -0.0013(4) -0.0024(3)
C5 0.0139(5) 0.0141(4) 0.0169(5) -0.0029(4) 0.0003(4) -0.0027(4)
C6 0.0195(5) 0.0195(5) 0.0146(5) -0.0038(4) -0.0036(4) -0.0022(4)
C7 0.0172(5) 0.0215(5) 0.0137(5) -0.0003(4) -0.0010(4) -0.0041(4)
C8 0.0171(5) 0.0175(5) 0.0143(5) 0.0002(4) -0.0040(4) -0.0034(4)
C9 0.0120(4) 0.0139(4) 0.0165(5) 0.0008(4) -0.0031(4) -0.0028(3)
C10 0.0123(4) 0.0132(4) 0.0163(5) -0.0015(4) -0.0019(4) -0.0020(3)
C11 0.0152(5) 0.0149(5) 0.0197(5) -0.0038(4) -0.0019(4) -0.0027(4)
C12 0.0174(5) 0.0188(5) 0.0161(5) -0.0042(4) 0.0001(4) -0.0037(4)
C13 0.0164(5) 0.0174(5) 0.0139(5) -0.0018(4) 0.0000(4) -0.0030(4)
C14 0.0143(5) 0.0163(5) 0.0162(5) -0.0034(4) -0.0037(4) -0.0009(4)
C15 0.0136(5) 0.0191(5) 0.0210(5) -0.0063(4) -0.0064(4) -0.0008(4)
C16 0.0121(4) 0.0163(5) 0.0229(5) -0.0057(4) -0.0033(4) -0.0036(4)
C17 0.0114(4) 0.0128(4) 0.0172(5) -0.0031(4) -0.0017(3) -0.0032(3)
C18 0.0117(4) 0.0126(4) 0.0170(5) -0.0020(4) -0.0003(3) -0.0034(3)
C19 0.0154(5) 0.0172(5) 0.0154(5) 0.0027(4) -0.0044(4) -0.0049(4)
C20 0.0155(5) 0.0198(5) 0.0134(4) -0.0015(4) -0.0021(4) -0.0047(4)
C21 0.0140(5) 0.0163(5) 0.0152(5) -0.0011(4) -0.0046(4) -0.0040(4)
C22 0.0104(4) 0.0127(4) 0.0172(5) -0.0038(4) -0.0014(3) -0.0022(3)
C23 0.0112(4) 0.0130(4) 0.0161(5) -0.0021(4) -0.0006(3) -0.0033(3)
C24 0.0128(4) 0.0139(4) 0.0193(5) -0.0005(4) -0.0007(4) -0.0034(4)
C25 0.0157(5) 0.0173(5) 0.0163(5) 0.0006(4) 0.0002(4) -0.0044(4)
C26 0.0166(5) 0.0175(5) 0.0147(5) -0.0024(4) -0.0006(4) -0.0053(4)

loop_
_atom_type_symbol
_atom_type_description
_atom_type_scat_dispersion_real
_atom_type_scat_dispersion_imag
_atom_type_scat_source
C C 0.0033 0.0016 'International Tables Vol C Tables 4.2.6.8 and 6.1.1.4'
H H 0.0000 0.0000 'International Tables Vol C Tables 4.2.6.8 and 6.1.1.4'
N N 0.0061 0.0033 'International Tables Vol C Tables 4.2.6.8 and 6.1.1.4'
O O 0.0106 0.0060 'International Tables Vol C Tables 4.2.6.8 and 6.1.1.4'
Fe Fe 0.3463 0.8444 'International Tables Vol C Tables 4.2.6.8 and 6.1.1.4'

loop_
_geom_angle_atom_site_label_1
_geom_angle_atom_site_label_2
_geom_angle_atom_site_label_3
_geom_angle
N5 Fe1 N1 104.67(6)
N5 Fe1 N4 96.85(5)
N1 Fe1 N4 95.63(5)
N5 Fe1 N2 100.96(5)
N1 Fe1 N2 81.67(5)
N4 Fe1 N2 162.10(4)
N5 Fe1 N3 109.99(5)
N1 Fe1 N3 145.31(4)
N4 Fe1 N3 81.86(5)
N2 Fe1 N3 90.30(5)
N10 Fe2 N9 96.55(5)
N10 Fe2 N6 109.26(5)
N9 Fe2 N6 95.14(5)
N10 Fe2 N7 101.52(5)
N9 Fe2 N7 161.73(4)
N6 Fe2 N7 81.48(5)
N10 Fe2 N8 108.84(6)
N9 Fe2 N8 81.71(5)
N6 Fe2 N8 141.88(4)
N7 Fe2 N8 89.89(5)
C1 N1 C4 106.71(10)
C1 N1 Fe1 140.04(8)
C4 N1 Fe1 113.25(8)
C5 N2 C6 121.03(10)
C5 N2 Fe1 114.66(8)
C6 N2 Fe1 124.31(8)
C9 N3 C8 119.32(10)
C9 N3 Fe1 113.50(8)
C8 N3 Fe1 127.15(8)
C13 N4 C10 106.85(9)
C13 N4 Fe1 139.46(8)
C10 N4 Fe1 113.24(8)
O1 N5 Fe1 153.23(10)
C14 N6 C17 106.33(10)
C14 N6 Fe2 140.32(8)
C17 N6 Fe2 113.24(8)
C18 N7 C19 121.00(10)
C18 N7 Fe2 114.96(8)
C19 N7 Fe2 124.00(8)
C22 N8 C21 119.13(9)
C22 N8 Fe2 113.65(8)
C21 N8 Fe2 127.12(8)
C26 N9 C23 106.81(9)
C26 N9 Fe2 139.44(8)
C23 N9 Fe2 113.40(8)
O2 N10 Fe2 158.05(10)
N1 C1 C2 110.22(11)
N1 C1 H1 124.9
C2 C1 H1 124.9
C1 C2 C3 107.11(10)
C1 C2 H2 126.4
C3 C2 H2 126.4
C4 C3 C2 105.80(10)
C4 C3 H3 127.1
C2 C3 H3 127.1
N1 C4 C3 110.16(10)
N1 C4 C5 114.04(10)
C3 C4 C5 135.61(11)
N2 C5 C4 116.15(10)
N2 C5 H5 121.9
C4 C5 H5 121.9
N2 C6 C7 110.57(10)
N2 C6 H6A 109.5
C7 C6 H6A 109.5
N2 C6 H6B 109.5
C7 C6 H6B 109.5
H6A C6 H6B 108.1
C8 C7 C6 112.58(10)
C8 C7 H7A 109.1
C6 C7 H7A 109.1
C8 C7 H7B 109.1
C6 C7 H7B 109.1
H7A C7 H7B 107.8
N3 C8 C7 112.55(9)
N3 C8 H8A 109.1
C7 C8 H8A 109.1
N3 C8 H8B 109.1
C7 C8 H8B 109.1
H8A C8 H8B 107.8
N3 C9 C10 116.62(10)
N3 C9 H9 121.7
C10 C9 H9 121.7
N4 C10 C11 109.99(10)
N4 C10 C9 114.42(10)
C11 C10 C9 135.01(11)
C10 C11 C12 106.12(11)
C10 C11 H11 126.9
C12 C11 H11 126.9
C13 C12 C11 106.83(11)
C13 C12 H12 126.6
C11 C12 H12 126.6
N4 C13 C12 110.20(10)
N4 C13 H13 124.9
C12 C13 H13 124.9
N6 C14 C15 110.34(11)
N6 C14 H14 124.8
C15 C14 H14 124.8
C14 C15 C16 106.89(10)
C14 C15 H15 126.6
C16 C15 H15 126.6
C17 C16 C15 105.90(10)
C17 C16 H16 127.0
C15 C16 H16 127.0
N6 C17 C16 110.53(10)
N6 C17 C18 113.98(10)
C16 C17 C18 135.23(11)
N7 C18 C17 116.29(10)
N7 C18 H18 121.9
C17 C18 H18 121.9
N7 C19 C20 110.15(9)
N7 C19 H19A 109.6
C20 C19 H19A 109.6
N7 C19 H19B 109.6
C20 C19 H19B 109.6
H19A C19 H19B 108.1
C21 C20 C19 112.65(10)
C21 C20 H20A 109.1
C19 C20 H20A 109.1
C21 C20 H20B 109.1
C19 C20 H20B 109.1
H20A C20 H20B 107.8
N8 C21 C20 112.78(9)
N8 C21 H21A 109.0
C20 C21 H21A 109.0
N8 C21 H21B 109.0
C20 C21 H21B 109.0
H21A C21 H21B 107.8
N8 C22 C23 116.51(10)
N8 C22 H22 121.7
C23 C22 H22 121.7
N9 C23 C24 109.92(10)
N9 C23 C22 114.45(10)
C24 C23 C22 134.97(10)
C23 C24 C25 106.28(10)
C23 C24 H24 126.9
C25 C24 H24 126.9
C26 C25 C24 106.78(10)
C26 C25 H25 126.6
C24 C25 H25 126.6
N9 C26 C25 110.19(10)
N9 C26 H26 124.9
C25 C26 H26 124.9

loop_
_geom_bond_atom_site_label_1
_geom_bond_atom_site_label_2
_geom_bond_distance
Fe1 N5 1.7000(12)
Fe1 N1 1.9413(12)
Fe1 N4 1.9432(11)
Fe1 N2 1.9730(11)
Fe1 N3 1.9939(12)
Fe2 N10 1.6989(11)
Fe2 N9 1.9417(11)
Fe2 N6 1.9530(14)
Fe2 N7 1.9731(11)
Fe2 N8 1.9957(11)
O1 N5 1.1705(14)
O2 N10 1.1713(14)
N1 C1 1.3598(15)
N1 C4 1.3843(15)
N2 C5 1.2942(15)
N2 C6 1.4637(15)
N3 C9 1.3003(16)
N3 C8 1.4701(15)
N4 C13 1.3574(15)
N4 C10 1.3821(15)
N6 C14 1.3620(15)
N6 C17 1.3857(15)
N7 C18 1.2946(16)
N7 C19 1.4578(15)
N8 C22 1.3019(15)
N8 C21 1.4654(15)
N9 C26 1.3582(15)
N9 C23 1.3825(15)
C1 C2 1.3955(17)
C1 H1 0.9500
C2 C3 1.4104(18)
C2 H2 0.9500
C3 C4 1.3982(16)
C3 H3 0.9500
C4 C5 1.4233(16)
C5 H5 0.9500
C6 C7 1.5280(19)
C6 H6A 0.9900
C6 H6B 0.9900
C7 C8 1.5238(17)
C7 H7A 0.9900
C7 H7B 0.9900
C8 H8A 0.9900
C8 H8B 0.9900
C9 C10 1.4232(16)
C9 H9 0.9500
C10 C11 1.3991(16)
C11 C12 1.4057(17)
C11 H11 0.9500
C12 C13 1.4012(17)
C12 H12 0.9500
C13 H13 0.9500
C14 C15 1.4017(18)
C14 H14 0.9500
C15 C16 1.4096(18)
C15 H15 0.9500
C16 C17 1.3957(17)
C16 H16 0.9500
C17 C18 1.4234(16)
C18 H18 0.9500
C19 C20 1.5298(18)
C19 H19A 0.9900
C19 H19B 0.9900
C20 C21 1.5232(17)
C20 H20A 0.9900
C20 H20B 0.9900
C21 H21A 0.9900
C21 H21B 0.9900
C22 C23 1.4207(16)
C22 H22 0.9500
C23 C24 1.3991(16)
C24 C25 1.4033(17)
C24 H24 0.9500
C25 C26 1.4025(17)
C25 H25 0.9500
C26 H26 0.9500
